data_4101644
loop_
_publ_author_name
'Shen, Zhongliang'
'Jordan, Richard F.'

_publ_section_title
;
 Self-assembled tetranuclear palladium catalysts that produce high
 molecular weight linear polyethylene.
;
_journal_issue 1
_journal_name_full 'Journal of the American Chemical Society'
_journal_page_first 52
_journal_page_last 53
_journal_paper_doi 10.1021/ja909473y
_journal_volume 132
_journal_year 2010
_chemical_formula_sum 'C50 H72.5 Cl1.5 Li N3 O10 P Pd S2'
_chemical_formula_weight 1137.21
_chemical_name_systematic
; 
 ? 
;
_space_group_IT_number 14
_symmetry_space_group_name_Hall '-P 2ybc'
_symmetry_space_group_name_H-M 'P 1 21/c 1'
_atom_sites_solution_hydrogens geom
_atom_sites_solution_primary direct
_atom_sites_solution_secondary difmap
_audit_creation_method SHELXL-97
_cell_angle_alpha 90.00
_cell_angle_beta 90.933(7)
_cell_angle_gamma 90.00
_cell_formula_units_Z 4
_cell_length_a 10.704(5)
_cell_length_b 34.391(15)
_cell_length_c 14.836(6)
_cell_measurement_temperature 100(2)
_cell_measurement_theta_max 25.37
_cell_measurement_theta_min 1.81
_cell_volume 5461(4)
_computing_structure_refinement 'SHELXL-97 (Sheldrick, 2008)'
_computing_structure_solution 'SHELXS-97 (Sheldrick, 2008)'
_diffrn_ambient_temperature 100(2)
_diffrn_measured_fraction_theta_full 0.988
_diffrn_measured_fraction_theta_max 0.988
_diffrn_radiation_monochromator graphite
_diffrn_radiation_source 'fine-focus sealed tube'
_diffrn_radiation_type MoK\a
_diffrn_radiation_wavelength 0.71073
_diffrn_reflns_av_R_equivalents 0.1891
_diffrn_reflns_av_sigmaI/netI 0.2211
_diffrn_reflns_limit_h_max 12
_diffrn_reflns_limit_h_min -12
_diffrn_reflns_limit_k_max 41
_diffrn_reflns_limit_k_min -41
_diffrn_reflns_limit_l_max 17
_diffrn_reflns_limit_l_min -17
_diffrn_reflns_number 51645
_diffrn_reflns_theta_full 25.37
_diffrn_reflns_theta_max 25.37
_diffrn_reflns_theta_min 1.81
_exptl_absorpt_coefficient_mu 0.576
_exptl_absorpt_correction_T_max 0.9886
_exptl_absorpt_correction_T_min 0.6560
_exptl_absorpt_correction_type multi-scan
_exptl_absorpt_process_details
;
absorption corrections were made based on correspondance of
equivalent intensities usingprogram SADABS (G. Sheldrick, Bruker 
Analytical X-ray Systems, Madison, WI)
;
_exptl_crystal_density_diffrn 1.383
_exptl_crystal_density_method 'not measured'
_exptl_crystal_F_000 2380
_exptl_crystal_size_max 0.80
_exptl_crystal_size_mid 0.16
_exptl_crystal_size_min 0.02
_refine_diff_density_max 0.632
_refine_diff_density_min -0.717
_refine_diff_density_rms 0.081
_refine_ls_extinction_method none
_refine_ls_goodness_of_fit_ref 0.918
_refine_ls_hydrogen_treatment mixed
_refine_ls_matrix_type full
_refine_ls_number_parameters 636
_refine_ls_number_reflns 9883
_refine_ls_number_restraints 0
_refine_ls_restrained_S_all 0.918
_refine_ls_R_factor_all 0.2595
_refine_ls_R_factor_gt 0.0868
_refine_ls_shift/su_max 1.141
_refine_ls_shift/su_mean 0.026
_refine_ls_structure_factor_coef Fsqd
_refine_ls_weighting_details 'calc w=1/[\s^2^(Fo^2^)+(0.0883P)^2^+0.0000P] where P=(Fo^2^+2Fc^2^)/3'
_refine_ls_weighting_scheme calc
_refine_ls_wR_factor_gt 0.1780
_refine_ls_wR_factor_ref 0.2418
_reflns_number_gt 3212
_reflns_number_total 9883
_reflns_threshold_expression >2sigma(I)
_cod_data_source_file ja909473y_si_004.cif
_cod_data_source_block zhon11z
_cod_original_sg_symbol_H-M P21/c
_cod_original_formula_sum 'C50 H72.50 Cl1.50 Li N3 O10 P Pd S2'
_cod_database_code 4101644

loop_
_symmetry_equiv_pos_as_xyz
'x, y, z'
'-x, y+1/2, -z+1/2'
'-x, -y, -z'
'x, -y-1/2, z-1/2'

loop_
_atom_site_label
_atom_site_type_symbol
_atom_site_fract_x
_atom_site_fract_y
_atom_site_fract_z
_atom_site_U_iso_or_equiv
_atom_site_adp_type
_atom_site_occupancy
_atom_site_symmetry_multiplicity
_atom_site_calc_flag
_atom_site_refinement_flags
_atom_site_disorder_assembly
_atom_site_disorder_group
C1 C 0.4860(13) 0.3967(3) 0.5276(7) 0.072(4) Uani 1 1 d . . .
C2 C 0.3962(18) 0.3814(3) 0.5852(8) 0.091(5) Uani 1 1 d . . .
C3 C 0.2858(19) 0.3994(4) 0.5933(9) 0.113(6) Uani 1 1 d . . .
H3 H 0.2227 0.3877 0.6285 0.135 Uiso 1 1 calc R . .
C4 C 0.2620(14) 0.4347(5) 0.5513(10) 0.101(5) Uani 1 1 d . . .
H4 H 0.1865 0.4484 0.5619 0.121 Uiso 1 1 calc R . .
C5 C 0.3512(15) 0.4498(4) 0.4933(8) 0.077(4) Uani 1 1 d . . .
C6 C 0.4631(14) 0.4308(3) 0.4825(7) 0.078(4) Uani 1 1 d . . .
H6 H 0.5243 0.4413 0.4438 0.093 Uiso 1 1 calc R . .
C7 C 0.3252(13) 0.4878(3) 0.4412(9) 0.104(5) Uani 1 1 d . . .
H7A H 0.2777 0.4820 0.3858 0.156 Uiso 1 1 calc R . .
H7B H 0.4046 0.5002 0.4258 0.156 Uiso 1 1 calc R . .
H7C H 0.2767 0.5055 0.4788 0.156 Uiso 1 1 calc R . .
C8 C 0.7338(16) 0.3884(4) 0.6028(8) 0.088(4) Uani 1 1 d . . .
C9 C 0.6996(16) 0.4204(4) 0.6519(8) 0.109(5) Uani 1 1 d . . .
H9 H 0.6211 0.4327 0.6425 0.131 Uiso 1 1 calc R . .
C10 C 0.788(2) 0.4343(5) 0.7182(11) 0.158(10) Uani 1 1 d . . .
H10 H 0.7689 0.4566 0.7532 0.189 Uiso 1 1 calc R . .
C11 C 0.898(2) 0.4156(6) 0.7309(12) 0.160(11) Uani 1 1 d . . .
H11 H 0.9546 0.4249 0.7761 0.192 Uiso 1 1 calc R . .
C12 C 0.9298(19) 0.3847(5) 0.6820(11) 0.145(8) Uani 1 1 d . . .
H12 H 1.0080 0.3721 0.6908 0.173 Uiso 1 1 calc R . .
C13 C 0.8467(17) 0.3721(4) 0.6198(9) 0.106(5) Uani 1 1 d . . .
H13 H 0.8691 0.3501 0.5850 0.127 Uiso 1 1 calc R . .
C14 C 0.6978(12) 0.3963(3) 0.4132(7) 0.069(3) Uani 1 1 d . . .
C15 C 0.6580(11) 0.3901(3) 0.3218(7) 0.065(3) Uani 1 1 d . . .
C16 C 0.7150(11) 0.4106(3) 0.2544(7) 0.068(3) Uani 1 1 d . . .
H16 H 0.6895 0.4063 0.1935 0.081 Uiso 1 1 calc R . .
C17 C 0.8094(12) 0.4374(3) 0.2732(9) 0.076(4) Uani 1 1 d . . .
H17 H 0.8461 0.4515 0.2255 0.091 Uiso 1 1 calc R . .
C18 C 0.8489(12) 0.4433(3) 0.3592(9) 0.071(4) Uani 1 1 d . . .
C19 C 0.7942(12) 0.4230(3) 0.4260(8) 0.074(4) Uani 1 1 d . . .
H19 H 0.8237 0.4272 0.4859 0.089 Uiso 1 1 calc R . .
C20 C 0.9546(11) 0.4722(3) 0.3786(8) 0.082(4) Uani 1 1 d . . .
H20A H 0.9611 0.4770 0.4436 0.124 Uiso 1 1 calc R . .
H20B H 0.9369 0.4967 0.3472 0.124 Uiso 1 1 calc R . .
H20C H 1.0336 0.4615 0.3573 0.124 Uiso 1 1 calc R . .
C21 C 0.7809(10) 0.3050(3) 0.4409(9) 0.098(4) Uani 1 1 d . . .
H21A H 0.8366 0.2870 0.4733 0.147 Uiso 1 1 calc R . .
H21B H 0.8191 0.3309 0.4395 0.147 Uiso 1 1 calc R . .
H21C H 0.7672 0.2957 0.3791 0.147 Uiso 1 1 calc R . .
C22 C 0.5700(9) 0.2240(3) 0.5515(7) 0.055(3) Uani 1 1 d . . .
H22 H 0.5597 0.2344 0.6102 0.067 Uiso 1 1 calc R . .
C23 C 0.5576(10) 0.1850(3) 0.5407(8) 0.068(3) Uani 1 1 d . . .
H23 H 0.5391 0.1689 0.5907 0.081 Uiso 1 1 calc R . .
C24 C 0.5719(11) 0.1691(3) 0.4567(10) 0.071(4) Uani 1 1 d . . .
C25 C 0.5996(12) 0.1945(4) 0.3878(8) 0.086(4) Uani 1 1 d . . .
H25 H 0.6106 0.1852 0.3282 0.103 Uiso 1 1 calc R . .
C26 C 0.6108(11) 0.2324(3) 0.4065(7) 0.076(4) Uani 1 1 d . . .
H26 H 0.6317 0.2491 0.3582 0.092 Uiso 1 1 calc R . .
C27 C 0.5440(19) 0.1264(5) 0.4261(14) 0.133(7) Uani 1 1 d . . .
H27 H 0.5749 0.1240 0.3631 0.160 Uiso 1 1 calc R . .
C28 C 0.3990(19) 0.1195(4) 0.4213(10) 0.129(7) Uani 1 1 d . . .
H28A H 0.3668 0.1194 0.4835 0.154 Uiso 1 1 calc R . .
H28B H 0.3597 0.1417 0.3891 0.154 Uiso 1 1 calc R . .
C29 C 0.362(3) 0.0864(7) 0.3802(18) 0.235(11) Uani 1 1 d . . .
H29A H 0.3944 0.0636 0.4139 0.282 Uiso 1 1 calc R . .
H29B H 0.3949 0.0854 0.3181 0.282 Uiso 1 1 calc R . .
C30 C 0.224(2) 0.0864(9) 0.378(2) 0.279(18) Uani 1 1 d . . .
H30A H 0.1884 0.1068 0.3382 0.335 Uiso 1 1 calc R . .
H30B H 0.1879 0.0886 0.4391 0.335 Uiso 1 1 calc R . .
C31 C 0.208(2) 0.0398(8) 0.333(2) 0.297(17) Uani 1 1 d . . .
H31A H 0.2746 0.0351 0.2898 0.446 Uiso 1 1 calc R . .
H31B H 0.1265 0.0376 0.3014 0.446 Uiso 1 1 calc R . .
H31C H 0.2125 0.0205 0.3812 0.446 Uiso 1 1 calc R . .
C32 C 0.612(3) 0.1039(6) 0.4751(12) 0.183(11) Uani 1 1 d . . .
H32A H 0.5881 0.0768 0.4598 0.219 Uiso 1 1 calc R . .
H32B H 0.5882 0.1082 0.5385 0.219 Uiso 1 1 calc R . .
C33 C 0.7534(18) 0.1058(4) 0.4725(12) 0.121(6) Uani 1 1 d . . .
H33A H 0.7829 0.1277 0.5106 0.145 Uiso 1 1 calc R . .
H33B H 0.7794 0.1110 0.4099 0.145 Uiso 1 1 calc R . .
C34 C 0.820(3) 0.0656(8) 0.5081(12) 0.251(17) Uani 1 1 d . . .
H34A H 0.8207 0.0668 0.5748 0.302 Uiso 1 1 calc R . .
H34B H 0.7622 0.0441 0.4911 0.302 Uiso 1 1 calc R . .
C35 C 0.913(4) 0.0565(15) 0.488(2) 0.48(4) Uani 1 1 d . . .
H35A H 0.9241 0.0620 0.4242 0.714 Uiso 1 1 calc R . .
H35B H 0.9225 0.0285 0.4989 0.714 Uiso 1 1 calc R . .
H35C H 0.9756 0.0707 0.5241 0.714 Uiso 1 1 calc R . .
C36 C -0.1612(13) 0.2528(4) 0.1960(8) 0.086(4) Uani 1 1 d . . .
H36A H -0.1942 0.2475 0.1345 0.103 Uiso 1 1 calc R . .
H36B H -0.2312 0.2617 0.2336 0.103 Uiso 1 1 calc R . .
C37 C -0.1065(15) 0.2174(4) 0.2343(10) 0.112(5) Uani 1 1 d . . .
H37A H -0.1737 0.1988 0.2489 0.134 Uiso 1 1 calc R . .
H37B H -0.0515 0.2050 0.1896 0.134 Uiso 1 1 calc R . .
C38 C 0.0224(13) 0.1967(3) 0.3532(8) 0.086(4) Uani 1 1 d . . .
H38A H 0.0767 0.1830 0.3101 0.103 Uiso 1 1 calc R . .
H38B H -0.0387 0.1776 0.3761 0.103 Uiso 1 1 calc R . .
C39 C 0.0968(15) 0.2106(4) 0.4263(11) 0.136(6) Uani 1 1 d . . .
H39A H 0.1513 0.1893 0.4486 0.164 Uiso 1 1 calc R . .
H39B H 0.0416 0.2184 0.4761 0.164 Uiso 1 1 calc R . .
C40 C 0.205(2) 0.2681(4) 0.4760(10) 0.152(8) Uani 1 1 d . . .
H40A H 0.2120 0.2508 0.5293 0.182 Uiso 1 1 calc R . .
H40B H 0.2893 0.2794 0.4669 0.182 Uiso 1 1 calc R . .
C41 C 0.129(2) 0.2964(5) 0.4958(13) 0.190(10) Uani 1 1 d . . .
H41A H 0.1755 0.3158 0.5327 0.228 Uiso 1 1 calc R . .
H41B H 0.0611 0.2859 0.5328 0.228 Uiso 1 1 calc R . .
C42 C 0.1089(15) 0.3519(4) 0.4035(9) 0.109(5) Uani 1 1 d . . .
H42A H 0.2010 0.3538 0.4096 0.130 Uiso 1 1 calc R . .
H42B H 0.0722 0.3686 0.4505 0.130 Uiso 1 1 calc R . .
C43 C 0.0714(14) 0.3665(3) 0.3164(9) 0.103(5) Uani 1 1 d . . .
H43A H -0.0169 0.3748 0.3195 0.124 Uiso 1 1 calc R . .
H43B H 0.1219 0.3898 0.3034 0.124 Uiso 1 1 calc R . .
C44 C 0.0017(19) 0.3453(4) 0.1692(12) 0.156(8) Uani 1 1 d . . .
H44A H 0.0466 0.3396 0.1129 0.188 Uiso 1 1 calc R . .
H44B H -0.0252 0.3728 0.1669 0.188 Uiso 1 1 calc R . .
C45 C -0.1129(12) 0.3194(4) 0.1743(9) 0.086(4) Uani 1 1 d . . .
H45A H -0.1686 0.3282 0.2228 0.104 Uiso 1 1 calc R . .
H45B H -0.1602 0.3197 0.1164 0.104 Uiso 1 1 calc R . .
C46 C 0.2870(19) 0.2317(4) 0.3524(11) 0.127(6) Uani 1 1 d . . .
H46A H 0.3532 0.2248 0.3971 0.152 Uiso 1 1 calc R . .
H46B H 0.2658 0.2079 0.3179 0.152 Uiso 1 1 calc R . .
C47 C 0.3337(15) 0.2596(4) 0.2932(11) 0.117(6) Uani 1 1 d . . .
H47A H 0.4036 0.2487 0.2584 0.140 Uiso 1 1 calc R . .
H47B H 0.3644 0.2826 0.3271 0.140 Uiso 1 1 calc R . .
C48 C 0.2533(12) 0.3044(4) 0.1762(7) 0.083(4) Uani 1 1 d . . .
H48A H 0.3449 0.3054 0.1680 0.099 Uiso 1 1 calc R . .
H48B H 0.2141 0.3010 0.1159 0.099 Uiso 1 1 calc R . .
C49 C 0.2142(17) 0.3405(4) 0.2114(11) 0.127(6) Uani 1 1 d . . .
H49A H 0.2226 0.3607 0.1643 0.152 Uiso 1 1 calc R . .
H49B H 0.2700 0.3477 0.2626 0.152 Uiso 1 1 calc R . .
C50 C 0.359(2) 0.4604(11) 0.174(2) 0.29(2) Uani 0.78 1 d P . .
H50A H 0.3795 0.4445 0.2275 0.351 Uiso 0.78 1 calc PR . .
H50B H 0.3795 0.4434 0.1219 0.351 Uiso 0.78 1 calc PR . .
Cl1 Cl 0.4573(8) 0.48646(18) 0.1734(7) 0.244(5) Uani 0.78 1 d P . .
Cl2 Cl 0.2086(7) 0.45951(14) 0.1719(5) 0.161(3) Uani 0.78 1 d P . .
Li1 Li 0.0656(19) 0.2801(5) 0.3012(12) 0.071(6) Uani 1 1 d . . .
N1 N 0.5954(8) 0.2484(2) 0.4862(5) 0.056(2) Uani 1 1 d . . .
N2 N 0.0829(12) 0.3401(3) 0.2427(7) 0.083(3) Uani 1 1 d . . .
N3 N 0.1765(13) 0.2446(3) 0.4003(8) 0.090(4) Uani 1 1 d . . .
O1 O 0.4368(7) 0.3071(2) 0.5778(4) 0.079(2) Uani 1 1 d . . .
O2 O 0.3008(11) 0.3304(3) 0.6906(6) 0.130(4) Uani 1 1 d . . .
O3 O 0.5219(11) 0.3434(2) 0.7011(5) 0.128(4) Uani 1 1 d . . .
O4 O 0.4581(8) 0.35393(19) 0.3650(5) 0.079(2) Uani 1 1 d . . .
O5 O 0.4834(7) 0.3756(2) 0.2117(4) 0.073(2) Uani 1 1 d . . .
O6 O 0.6036(7) 0.32080(19) 0.2666(5) 0.076(2) Uani 1 1 d . . .
O7 O -0.0677(10) 0.2822(3) 0.1927(6) 0.115(4) Uani 1 1 d . . .
O8 O -0.0404(9) 0.2257(2) 0.3089(6) 0.086(3) Uani 1 1 d . . .
O9 O 0.0752(8) 0.3159(2) 0.4176(5) 0.078(2) Uani 1 1 d . . .
O10 O 0.2251(9) 0.2711(2) 0.2296(6) 0.098(3) Uani 1 1 d . . .
P1 P 0.6342(4) 0.37131(9) 0.5117(2) 0.0772(11) Uani 1 1 d . . .
Pd1 Pd 0.61360(10) 0.30796(2) 0.50519(6) 0.0703(4) Uani 1 1 d . . .
S1 S 0.4162(5) 0.33715(10) 0.6456(2) 0.1053(15) Uani 1 1 d . . .
S2 S 0.5399(3) 0.35659(8) 0.2896(2) 0.0712(10) Uani 1 1 d . . .

loop_
_atom_site_aniso_label
_atom_site_aniso_U_11
_atom_site_aniso_U_22
_atom_site_aniso_U_33
_atom_site_aniso_U_23
_atom_site_aniso_U_13
_atom_site_aniso_U_12
C1 0.132(12) 0.061(8) 0.022(6) -0.004(5) 0.008(7) -0.001(8)
C2 0.182(17) 0.052(8) 0.038(7) 0.000(6) -0.002(9) 0.016(10)
C3 0.21(2) 0.053(9) 0.078(10) -0.015(8) 0.013(12) -0.007(11)
C4 0.104(13) 0.110(13) 0.089(10) -0.055(10) 0.015(10) 0.003(11)
C5 0.094(12) 0.078(9) 0.058(8) -0.014(7) -0.009(9) -0.010(9)
C6 0.107(12) 0.067(9) 0.059(8) -0.006(7) -0.005(8) 0.006(8)
C7 0.136(13) 0.073(9) 0.103(10) 0.010(8) -0.011(9) 0.007(9)
C8 0.153(15) 0.067(9) 0.042(7) 0.005(7) -0.023(9) -0.019(9)
C9 0.192(17) 0.075(9) 0.060(8) 0.018(8) -0.026(10) -0.017(10)
C10 0.31(3) 0.088(13) 0.074(11) 0.006(9) -0.059(16) -0.069(16)
C11 0.26(3) 0.132(18) 0.088(13) 0.050(12) -0.105(16) -0.101(18)
C12 0.24(2) 0.096(12) 0.095(12) 0.011(10) -0.084(14) -0.054(14)
C13 0.155(16) 0.079(10) 0.084(10) 0.025(8) -0.038(11) -0.043(11)
C14 0.103(10) 0.049(7) 0.053(7) 0.003(6) -0.013(7) -0.010(7)
C15 0.094(10) 0.046(6) 0.054(7) -0.009(6) -0.014(7) -0.008(6)
C16 0.091(10) 0.060(7) 0.052(7) 0.008(6) 0.001(7) -0.001(7)
C17 0.099(11) 0.044(7) 0.084(9) -0.001(6) 0.022(8) 0.001(7)
C18 0.094(11) 0.046(7) 0.072(9) -0.007(7) -0.008(8) 0.013(7)
C19 0.111(11) 0.052(7) 0.059(8) 0.011(6) -0.019(8) 0.011(7)
C20 0.088(10) 0.065(7) 0.095(9) 0.005(7) -0.005(8) -0.018(7)
C21 0.071(9) 0.096(10) 0.127(11) 0.013(9) -0.013(8) -0.003(8)
C22 0.054(8) 0.066(7) 0.045(6) 0.001(6) -0.018(6) 0.001(6)
C23 0.079(9) 0.057(8) 0.067(8) 0.006(6) 0.002(7) 0.019(7)
C24 0.055(8) 0.038(7) 0.121(11) -0.013(7) 0.002(8) 0.008(6)
C25 0.122(12) 0.070(9) 0.066(8) -0.026(8) -0.010(8) -0.005(9)
C26 0.109(11) 0.070(8) 0.050(7) -0.007(6) -0.010(7) -0.010(8)
C27 0.141(18) 0.120(15) 0.140(16) 0.029(13) 0.034(14) 0.063(14)
C28 0.20(2) 0.062(9) 0.120(13) -0.010(9) -0.081(14) -0.023(12)
C29 0.24(3) 0.19(2) 0.27(3) -0.02(2) -0.02(3) 0.00(2)
C30 0.13(2) 0.30(4) 0.41(4) 0.02(3) -0.08(3) -0.08(3)
C31 0.20(3) 0.31(4) 0.38(4) 0.15(3) -0.08(3) -0.02(3)
C32 0.29(3) 0.130(17) 0.122(16) 0.023(12) -0.09(2) -0.06(2)
C33 0.152(16) 0.095(12) 0.115(13) -0.015(10) 0.006(13) 0.030(12)
C34 0.45(6) 0.25(3) 0.051(11) -0.025(14) 0.05(2) 0.11(3)
C35 0.37(6) 0.82(9) 0.23(4) -0.21(5) 0.01(3) 0.35(6)
C36 0.091(11) 0.089(10) 0.078(9) -0.009(8) -0.018(8) 0.019(9)
C37 0.139(15) 0.081(10) 0.115(12) -0.019(9) -0.024(11) -0.003(10)
C38 0.129(12) 0.062(8) 0.065(8) 0.002(7) -0.024(8) -0.009(9)
C39 0.171(17) 0.084(10) 0.152(15) 0.065(11) -0.056(13) -0.014(11)
C40 0.30(3) 0.065(10) 0.089(11) 0.008(9) -0.088(14) 0.011(13)
C41 0.30(3) 0.111(14) 0.158(17) 0.008(14) -0.087(18) 0.079(17)
C42 0.184(16) 0.070(9) 0.073(10) -0.034(8) 0.030(10) 0.007(10)
C43 0.166(15) 0.063(8) 0.081(10) 0.006(8) 0.027(10) 0.030(9)
C44 0.25(2) 0.067(10) 0.147(15) 0.041(10) -0.094(16) -0.020(12)
C45 0.098(11) 0.072(9) 0.089(9) 0.010(7) -0.004(8) 0.003(8)
C46 0.18(2) 0.085(12) 0.111(13) 0.003(10) -0.055(14) -0.014(13)
C47 0.138(15) 0.070(9) 0.140(14) 0.006(10) -0.031(12) 0.033(10)
C48 0.091(10) 0.093(10) 0.063(8) 0.003(8) 0.002(7) 0.008(9)
C49 0.170(19) 0.093(12) 0.118(13) 0.003(10) 0.047(13) 0.002(12)
C50 0.068(19) 0.48(6) 0.33(4) 0.19(4) 0.09(2) -0.09(3)
Cl1 0.200(9) 0.104(5) 0.426(14) 0.076(7) -0.017(9) -0.008(5)
Cl2 0.217(7) 0.079(3) 0.186(6) 0.002(4) -0.019(5) -0.030(4)
Li1 0.083(15) 0.073(12) 0.057(12) 0.006(10) 0.008(11) -0.017(11)
N1 0.080(7) 0.060(5) 0.027(5) 0.004(4) -0.010(5) 0.001(5)
N2 0.101(9) 0.085(7) 0.064(7) -0.005(6) 0.026(7) 0.013(7)
N3 0.126(11) 0.052(7) 0.093(9) 0.005(6) -0.023(8) 0.013(7)
O1 0.121(7) 0.064(5) 0.052(4) -0.007(4) 0.021(4) -0.013(5)
O2 0.228(12) 0.088(7) 0.077(6) 0.010(5) 0.072(8) 0.007(7)
O3 0.262(13) 0.070(6) 0.051(5) 0.007(4) -0.059(7) -0.008(7)
O4 0.119(7) 0.063(5) 0.053(5) -0.007(4) -0.006(5) -0.008(5)
O5 0.102(6) 0.074(5) 0.044(4) 0.001(4) -0.008(4) 0.009(5)
O6 0.107(7) 0.047(4) 0.075(5) -0.007(4) -0.009(5) -0.007(4)
O7 0.148(9) 0.064(6) 0.131(8) -0.001(6) -0.064(7) -0.003(6)
O8 0.100(7) 0.087(6) 0.071(6) 0.013(5) -0.005(5) -0.006(5)
O9 0.108(7) 0.060(5) 0.065(5) -0.006(4) 0.011(5) 0.013(5)
O10 0.108(8) 0.073(6) 0.115(7) -0.003(6) 0.018(6) -0.017(5)
P1 0.121(3) 0.0618(19) 0.0480(18) 0.0018(16) -0.017(2) -0.008(2)
Pd1 0.1089(8) 0.0515(5) 0.0500(5) 0.0076(5) -0.0163(5) -0.0062(6)
S1 0.208(5) 0.065(2) 0.0435(19) 0.0003(18) 0.020(3) -0.001(3)
S2 0.110(3) 0.0536(18) 0.0502(18) -0.0031(15) -0.0050(19) -0.0009(19)

loop_
_atom_type_symbol
_atom_type_description
_atom_type_scat_dispersion_real
_atom_type_scat_dispersion_imag
_atom_type_scat_source
C C 0.0033 0.0016 'International Tables Vol C Tables 4.2.6.8 and 6.1.1.4'
H H 0.0000 0.0000 'International Tables Vol C Tables 4.2.6.8 and 6.1.1.4'
N N 0.0061 0.0033 'International Tables Vol C Tables 4.2.6.8 and 6.1.1.4'
O O 0.0106 0.0060 'International Tables Vol C Tables 4.2.6.8 and 6.1.1.4'
P P 0.1023 0.0942 'International Tables Vol C Tables 4.2.6.8 and 6.1.1.4'
S S 0.1246 0.1234 'International Tables Vol C Tables 4.2.6.8 and 6.1.1.4'
Pd Pd -0.9988 1.0072 'International Tables Vol C Tables 4.2.6.8 and 6.1.1.4'
Cl Cl 0.1484 0.1585 'International Tables Vol C Tables 4.2.6.8 and 6.1.1.4'
Li Li -0.0003 0.0001 'International Tables Vol C Tables 4.2.6.8 and 6.1.1.4'

loop_
_geom_angle_atom_site_label_1
_geom_angle_atom_site_label_2
_geom_angle_atom_site_label_3
_geom_angle
_geom_angle_site_symmetry_1
_geom_angle_site_symmetry_3
_geom_angle_publ_flag
C6 C1 C2 120.1(13) . . ?
C6 C1 P1 119.6(11) . . ?
C2 C1 P1 120.3(10) . . ?
C3 C2 C1 119.8(13) . . ?
C3 C2 S1 116.6(14) . . ?
C1 C2 S1 123.5(13) . . ?
C2 C3 C4 121.3(16) . . ?
C3 C4 C5 118.6(15) . . ?
C6 C5 C4 120.1(13) . . ?
C6 C5 C7 119.7(14) . . ?
C4 C5 C7 120.3(15) . . ?
C1 C6 C5 119.9(13) . . ?
C13 C8 C9 118.5(13) . . ?
C13 C8 P1 121.4(12) . . ?
C9 C8 P1 120.0(13) . . ?
C8 C9 C10 116.9(16) . . ?
C11 C10 C9 120.1(19) . . ?
C12 C11 C10 122.0(19) . . ?
C11 C12 C13 117(2) . . ?
C12 C13 C8 125.2(17) . . ?
C19 C14 C15 115.8(10) . . ?
C19 C14 P1 118.9(9) . . ?
C15 C14 P1 125.3(9) . . ?
C16 C15 C14 119.0(10) . . ?
C16 C15 S2 117.4(8) . . ?
C14 C15 S2 123.5(9) . . ?
C15 C16 C17 121.5(11) . . ?
C18 C17 C16 120.2(12) . . ?
C19 C18 C17 118.7(12) . . ?
C19 C18 C20 121.7(11) . . ?
C17 C18 C20 119.6(12) . . ?
C18 C19 C14 124.7(11) . . ?
N1 C22 C23 124.4(10) . . ?
C22 C23 C24 119.4(11) . . ?
C23 C24 C25 116.6(10) . . ?
C23 C24 C27 128.0(13) . . ?
C25 C24 C27 114.9(13) . . ?
C26 C25 C24 118.9(11) . . ?
N1 C26 C25 125.6(11) . . ?
C32 C27 C24 107.4(19) . . ?
C32 C27 C28 119.1(19) . . ?
C24 C27 C28 109.8(11) . . ?
C29 C28 C27 115(2) . . ?
C28 C29 C30 107(3) . . ?
C29 C30 C31 96(3) . . ?
C27 C32 C33 121(2) . . ?
C32 C33 C34 112.4(19) . . ?
C35 C34 C33 123(4) . . ?
O7 C36 C37 109.1(11) . . ?
O8 C37 C36 110.3(11) . . ?
O8 C38 C39 112.9(11) . . ?
C38 C39 N3 112.3(12) . . ?
C41 C40 N3 118.4(17) . . ?
C40 C41 O9 114.0(16) . . ?
O9 C42 C43 113.6(12) . . ?
N2 C43 C42 116.2(10) . . ?
N2 C44 C45 112.2(12) . . ?
O7 C45 C44 105.7(11) . . ?
C47 C46 N3 113.3(14) . . ?
C46 C47 O10 106.7(13) . . ?
C49 C48 O10 115.7(11) . . ?
C48 C49 N2 113.2(13) . . ?
Cl1 C50 Cl2 140(3) . . ?
O10 Li1 O9 118.7(10) . . ?
O10 Li1 O7 99.6(8) . . ?
O9 Li1 O7 128.0(10) . . ?
O10 Li1 O8 109.6(9) . . ?
O9 Li1 O8 118.1(9) . . ?
O7 Li1 O8 74.3(7) . . ?
O10 Li1 N3 79.7(9) . . ?
O9 Li1 N3 76.3(7) . . ?
O7 Li1 N3 148.9(10) . . ?
O8 Li1 N3 76.7(7) . . ?
O10 Li1 N2 82.1(7) . . ?
O9 Li1 N2 77.2(7) . . ?
O7 Li1 N2 74.6(7) . . ?
O8 Li1 N2 148.2(11) . . ?
N3 Li1 N2 135.1(10) . . ?
C22 N1 C26 115.2(9) . . ?
C22 N1 Pd1 123.4(7) . . ?
C26 N1 Pd1 121.5(7) . . ?
C44 N2 C43 117.1(12) . . ?
C44 N2 C49 109.6(13) . . ?
C43 N2 C49 109.0(12) . . ?
C44 N2 Li1 111.5(10) . . ?
C43 N2 Li1 106.2(8) . . ?
C49 N2 Li1 102.4(10) . . ?
C40 N3 C46 113.1(14) . . ?
C40 N3 C39 111.0(13) . . ?
C46 N3 C39 110.8(12) . . ?
C40 N3 Li1 108.6(9) . . ?
C46 N3 Li1 105.8(10) . . ?
C39 N3 Li1 107.2(10) . . ?
S1 O1 Pd1 118.0(5) . . ?
C45 O7 C36 114.6(10) . . ?
C45 O7 Li1 114.0(9) . . ?
C36 O7 Li1 114.3(9) . . ?
C37 O8 C38 119.5(10) . . ?
C37 O8 Li1 114.0(9) . . ?
C38 O8 Li1 113.4(9) . . ?
C42 O9 C41 117.1(12) . . ?
C42 O9 Li1 115.4(9) . . ?
C41 O9 Li1 113.4(10) . . ?
C48 O10 C47 112.5(10) . . ?
C48 O10 Li1 110.7(9) . . ?
C47 O10 Li1 110.4(10) . . ?
C8 P1 C1 104.5(7) . . ?
C8 P1 C14 102.8(6) . . ?
C1 P1 C14 102.3(5) . . ?
C8 P1 Pd1 114.5(5) . . ?
C1 P1 Pd1 113.2(4) . . ?
C14 P1 Pd1 117.9(4) . . ?
C21 Pd1 N1 88.2(4) . . ?
C21 Pd1 P1 88.9(4) . . ?
N1 Pd1 P1 174.7(2) . . ?
C21 Pd1 O1 176.0(4) . . ?
N1 Pd1 O1 88.5(3) . . ?
P1 Pd1 O1 94.5(2) . . ?
O3 S1 O2 116.4(6) . . ?
O3 S1 O1 112.5(6) . . ?
O2 S1 O1 110.3(6) . . ?
O3 S1 C2 104.7(6) . . ?
O2 S1 C2 106.0(8) . . ?
O1 S1 C2 106.0(5) . . ?
O4 S2 O6 115.1(4) . . ?
O4 S2 O5 113.5(5) . . ?
O6 S2 O5 112.7(4) . . ?
O4 S2 C15 105.9(5) . . ?
O6 S2 C15 106.2(5) . . ?
O5 S2 C15 102.0(5) . . ?

loop_
_geom_bond_atom_site_label_1
_geom_bond_atom_site_label_2
_geom_bond_distance
_geom_bond_site_symmetry_2
_geom_bond_publ_flag
C1 C6 1.369(14) . ?
C1 C2 1.399(17) . ?
C1 P1 1.831(13) . ?
C2 C3 1.340(19) . ?
C2 S1 1.778(12) . ?
C3 C4 1.388(18) . ?
C4 C5 1.396(17) . ?
C5 C6 1.375(16) . ?
C5 C7 1.542(16) . ?
C8 C13 1.352(18) . ?
C8 C9 1.373(16) . ?
C8 P1 1.805(13) . ?
C9 C10 1.43(2) . ?
C10 C11 1.35(3) . ?
C11 C12 1.34(3) . ?
C12 C13 1.342(17) . ?
C14 C19 1.392(14) . ?
C14 C15 1.431(13) . ?
C14 P1 1.834(11) . ?
C15 C16 1.374(14) . ?
C15 S2 1.771(11) . ?
C16 C17 1.392(14) . ?
C17 C18 1.354(14) . ?
C18 C19 1.354(15) . ?
C18 C20 1.530(14) . ?
C21 Pd1 2.045(12) . ?
C22 N1 1.313(11) . ?
C22 C23 1.357(13) . ?
C23 C24 1.372(15) . ?
C24 C25 1.381(15) . ?
C24 C27 1.56(2) . ?
C25 C26 1.336(14) . ?
C26 N1 1.318(12) . ?
C27 C32 1.28(2) . ?
C27 C28 1.57(2) . ?
C28 C29 1.35(2) . ?
C29 C30 1.48(3) . ?
C30 C31 1.75(3) . ?
C32 C33 1.51(2) . ?
C33 C34 1.64(3) . ?
C34 C35 1.09(4) . ?
C36 O7 1.424(14) . ?
C36 C37 1.464(15) . ?
C37 O8 1.334(13) . ?
C38 O8 1.365(12) . ?
C38 C39 1.417(16) . ?
C39 N3 1.504(16) . ?
C40 C41 1.31(2) . ?
C40 N3 1.413(15) . ?
C41 O9 1.452(16) . ?
C42 O9 1.309(13) . ?
C42 C43 1.436(15) . ?
C43 N2 1.429(14) . ?
C44 N2 1.394(15) . ?
C44 C45 1.520(18) . ?
C45 O7 1.391(13) . ?
C46 C47 1.400(18) . ?
C46 N3 1.459(18) . ?
C47 O10 1.537(15) . ?
C48 C49 1.413(15) . ?
C48 O10 1.428(13) . ?
C49 N2 1.487(16) . ?
C50 Cl1 1.38(2) . ?
C50 Cl2 1.61(2) . ?
Li1 O10 2.05(2) . ?
Li1 O9 2.121(19) . ?
Li1 O7 2.14(2) . ?
Li1 O8 2.19(2) . ?
Li1 N3 2.24(2) . ?
Li1 N2 2.25(2) . ?
N1 Pd1 2.077(8) . ?
O1 S1 1.462(7) . ?
O1 Pd1 2.192(8) . ?
O2 S1 1.432(10) . ?
O3 S1 1.405(10) . ?
O4 S2 1.435(8) . ?
O5 S2 1.451(7) . ?
O6 S2 1.450(7) . ?
P1 Pd1 2.192(3) . ?

loop_
_geom_torsion_atom_site_label_1
_geom_torsion_atom_site_label_2
_geom_torsion_atom_site_label_3
_geom_torsion_atom_site_label_4
_geom_torsion
_geom_torsion_site_symmetry_1
_geom_torsion_site_symmetry_2
_geom_torsion_site_symmetry_3
_geom_torsion_site_symmetry_4
_geom_torsion_publ_flag
C6 C1 C2 C3 2.5(18) . . . . ?
P1 C1 C2 C3 -177.1(10) . . . . ?
C6 C1 C2 S1 179.2(9) . . . . ?
P1 C1 C2 S1 -0.4(14) . . . . ?
C1 C2 C3 C4 -5(2) . . . . ?
S1 C2 C3 C4 177.9(9) . . . . ?
C2 C3 C4 C5 6(2) . . . . ?
C3 C4 C5 C6 -3.6(18) . . . . ?
C3 C4 C5 C7 176.5(11) . . . . ?
C2 C1 C6 C5 -0.4(16) . . . . ?
P1 C1 C6 C5 179.2(8) . . . . ?
C4 C5 C6 C1 1.0(17) . . . . ?
C7 C5 C6 C1 -179.1(10) . . . . ?
C13 C8 C9 C10 0.2(19) . . . . ?
P1 C8 C9 C10 -174.9(10) . . . . ?
C8 C9 C10 C11 -1(2) . . . . ?
C9 C10 C11 C12 1(3) . . . . ?
C10 C11 C12 C13 -1(3) . . . . ?
C11 C12 C13 C8 0(2) . . . . ?
C9 C8 C13 C12 0(2) . . . . ?
P1 C8 C13 C12 175.3(11) . . . . ?
C19 C14 C15 C16 -0.6(16) . . . . ?
P1 C14 C15 C16 -179.3(9) . . . . ?
C19 C14 C15 S2 178.3(8) . . . . ?
P1 C14 C15 S2 -0.3(15) . . . . ?
C14 C15 C16 C17 -0.7(17) . . . . ?
S2 C15 C16 C17 -179.6(9) . . . . ?
C15 C16 C17 C18 1.3(17) . . . . ?
C16 C17 C18 C19 -0.5(17) . . . . ?
C16 C17 C18 C20 178.7(10) . . . . ?
C17 C18 C19 C14 -0.8(18) . . . . ?
C20 C18 C19 C14 -180.0(10) . . . . ?
C15 C14 C19 C18 1.4(17) . . . . ?
P1 C14 C19 C18 -179.9(9) . . . . ?
N1 C22 C23 C24 0.0(17) . . . . ?
C22 C23 C24 C25 0.6(17) . . . . ?
C22 C23 C24 C27 -170.8(13) . . . . ?
C23 C24 C25 C26 0.0(19) . . . . ?
C27 C24 C25 C26 172.6(13) . . . . ?
C24 C25 C26 N1 -1(2) . . . . ?
C23 C24 C27 C32 -59(2) . . . . ?
C25 C24 C27 C32 129.4(19) . . . . ?
C23 C24 C27 C28 72(2) . . . . ?
C25 C24 C27 C28 -99.7(16) . . . . ?
C32 C27 C28 C29 -67(3) . . . . ?
C24 C27 C28 C29 168.3(17) . . . . ?
C27 C28 C29 C30 -177(2) . . . . ?
C28 C29 C30 C31 -175(2) . . . . ?
C24 C27 C32 C33 -63(3) . . . . ?
C28 C27 C32 C33 171.7(16) . . . . ?
C27 C32 C33 C34 -158.4(19) . . . . ?
C32 C33 C34 C35 156(4) . . . . ?
O7 C36 C37 O8 47.3(16) . . . . ?
O8 C38 C39 N3 -48.7(18) . . . . ?
N3 C40 C41 O9 -37(3) . . . . ?
O9 C42 C43 N2 -40(2) . . . . ?
N2 C44 C45 O7 -49.0(17) . . . . ?
N3 C46 C47 O10 -55.0(16) . . . . ?
O10 C48 C49 N2 -47.3(17) . . . . ?
C23 C22 N1 C26 -1.1(16) . . . . ?
C23 C22 N1 Pd1 179.9(8) . . . . ?
C25 C26 N1 C22 1.8(18) . . . . ?
C25 C26 N1 Pd1 -179.2(10) . . . . ?
C45 C44 N2 C43 -95.8(15) . . . . ?
C45 C44 N2 C49 139.4(14) . . . . ?
C45 C44 N2 Li1 26.8(17) . . . . ?
C42 C43 N2 C44 152.5(15) . . . . ?
C42 C43 N2 C49 -82.5(16) . . . . ?
C42 C43 N2 Li1 27.2(17) . . . . ?
C48 C49 N2 C44 -81.9(15) . . . . ?
C48 C49 N2 C43 148.7(12) . . . . ?
C48 C49 N2 Li1 36.5(14) . . . . ?
O10 Li1 N2 C44 101.2(12) . . . . ?
O9 Li1 N2 C44 -137.0(12) . . . . ?
O7 Li1 N2 C44 -1.1(12) . . . . ?
O8 Li1 N2 C44 -14(2) . . . . ?
N3 Li1 N2 C44 167.9(15) . . . . ?
O10 Li1 N2 C43 -130.2(10) . . . . ?
O9 Li1 N2 C43 -8.3(11) . . . . ?
O7 Li1 N2 C43 127.5(10) . . . . ?
O8 Li1 N2 C43 115.0(19) . . . . ?
N3 Li1 N2 C43 -63.4(17) . . . . ?
O10 Li1 N2 C49 -15.9(10) . . . . ?
O9 Li1 N2 C49 106.0(10) . . . . ?
O7 Li1 N2 C49 -118.2(10) . . . . ?
O8 Li1 N2 C49 -130.7(19) . . . . ?
N3 Li1 N2 C49 50.8(16) . . . . ?
C41 C40 N3 C46 145.1(19) . . . . ?
C41 C40 N3 C39 -89.7(19) . . . . ?
C41 C40 N3 Li1 28(2) . . . . ?
C47 C46 N3 C40 -81.6(15) . . . . ?
C47 C46 N3 C39 153.1(12) . . . . ?
C47 C46 N3 Li1 37.2(16) . . . . ?
C38 C39 N3 C40 154.2(14) . . . . ?
C38 C39 N3 C46 -79.3(16) . . . . ?
C38 C39 N3 Li1 35.7(17) . . . . ?
O10 Li1 N3 C40 114.2(13) . . . . ?
O9 Li1 N3 C40 -9.0(13) . . . . ?
O7 Li1 N3 C40 -154(2) . . . . ?
O8 Li1 N3 C40 -132.7(13) . . . . ?
N2 Li1 N3 C40 46.5(19) . . . . ?
O10 Li1 N3 C46 -7.6(10) . . . . ?
O9 Li1 N3 C46 -130.7(10) . . . . ?
O7 Li1 N3 C46 84(2) . . . . ?
O8 Li1 N3 C46 105.6(10) . . . . ?
N2 Li1 N3 C46 -75.2(16) . . . . ?
O10 Li1 N3 C39 -125.8(11) . . . . ?
O9 Li1 N3 C39 111.1(11) . . . . ?
O7 Li1 N3 C39 -34(3) . . . . ?
O8 Li1 N3 C39 -12.7(11) . . . . ?
N2 Li1 N3 C39 166.5(13) . . . . ?
C44 C45 O7 C36 -177.1(11) . . . . ?
C44 C45 O7 Li1 48.6(14) . . . . ?
C37 C36 O7 C45 -168.0(11) . . . . ?
C37 C36 O7 Li1 -33.9(14) . . . . ?
O10 Li1 O7 C45 -106.7(11) . . . . ?
O9 Li1 O7 C45 31.9(16) . . . . ?
O8 Li1 O7 C45 145.5(10) . . . . ?
N3 Li1 O7 C45 167.4(19) . . . . ?
N2 Li1 O7 C45 -27.7(11) . . . . ?
O10 Li1 O7 C36 118.9(10) . . . . ?
O9 Li1 O7 C36 -102.5(13) . . . . ?
O8 Li1 O7 C36 11.1(10) . . . . ?
N3 Li1 O7 C36 33(2) . . . . ?
N2 Li1 O7 C36 -162.1(9) . . . . ?
C36 C37 O8 C38 -177.5(11) . . . . ?
C36 C37 O8 Li1 -38.7(16) . . . . ?
C39 C38 O8 C37 174.8(13) . . . . ?
C39 C38 O8 Li1 35.8(15) . . . . ?
O10 Li1 O8 C37 -79.0(13) . . . . ?
O9 Li1 O8 C37 140.9(12) . . . . ?
O7 Li1 O8 C37 15.8(11) . . . . ?
N3 Li1 O8 C37 -152.8(10) . . . . ?
N2 Li1 O8 C37 28(2) . . . . ?
O10 Li1 O8 C38 62.3(12) . . . . ?
O9 Li1 O8 C38 -77.8(13) . . . . ?
O7 Li1 O8 C38 157.1(9) . . . . ?
N3 Li1 O8 C38 -11.5(10) . . . . ?
N2 Li1 O8 C38 169.7(17) . . . . ?
C43 C42 O9 C41 168.3(14) . . . . ?
C43 C42 O9 Li1 30.9(17) . . . . ?
C40 C41 O9 C42 -112.5(19) . . . . ?
C40 C41 O9 Li1 26(2) . . . . ?
O10 Li1 O9 C42 61.3(15) . . . . ?
O7 Li1 O9 C42 -70.7(16) . . . . ?
O8 Li1 O9 C42 -162.2(11) . . . . ?
N3 Li1 O9 C42 131.2(11) . . . . ?
N2 Li1 O9 C42 -12.2(12) . . . . ?
O10 Li1 O9 C41 -77.7(15) . . . . ?
O7 Li1 O9 C41 150.3(14) . . . . ?
O8 Li1 O9 C41 58.7(16) . . . . ?
N3 Li1 O9 C41 -7.8(13) . . . . ?
N2 Li1 O9 C41 -151.2(12) . . . . ?
C49 C48 O10 C47 -94.1(14) . . . . ?
C49 C48 O10 Li1 29.9(15) . . . . ?
C46 C47 O10 C48 169.4(12) . . . . ?
C46 C47 O10 Li1 45.3(14) . . . . ?
O9 Li1 O10 C48 -76.6(12) . . . . ?
O7 Li1 O10 C48 67.0(10) . . . . ?
O8 Li1 O10 C48 143.6(9) . . . . ?
N3 Li1 O10 C48 -144.6(8) . . . . ?
N2 Li1 O10 C48 -5.8(10) . . . . ?
O9 Li1 O10 C47 48.6(13) . . . . ?
O7 Li1 O10 C47 -167.8(8) . . . . ?
O8 Li1 O10 C47 -91.2(10) . . . . ?
N3 Li1 O10 C47 -19.4(9) . . . . ?
N2 Li1 O10 C47 119.4(8) . . . . ?
C13 C8 P1 C1 171.4(11) . . . . ?
C9 C8 P1 C1 -13.6(12) . . . . ?
C13 C8 P1 C14 -82.1(12) . . . . ?
C9 C8 P1 C14 92.9(11) . . . . ?
C13 C8 P1 Pd1 47.1(13) . . . . ?
C9 C8 P1 Pd1 -137.9(9) . . . . ?
C6 C1 P1 C8 94.3(9) . . . . ?
C2 C1 P1 C8 -86.1(10) . . . . ?
C6 C1 P1 C14 -12.6(10) . . . . ?
C2 C1 P1 C14 167.0(9) . . . . ?
C6 C1 P1 Pd1 -140.5(8) . . . . ?
C2 C1 P1 Pd1 39.1(10) . . . . ?
C19 C14 P1 C8 -4.2(11) . . . . ?
C15 C14 P1 C8 174.4(11) . . . . ?
C19 C14 P1 C1 104.0(10) . . . . ?
C15 C14 P1 C1 -77.4(10) . . . . ?
C19 C14 P1 Pd1 -131.2(8) . . . . ?
C15 C14 P1 Pd1 47.5(11) . . . . ?
C22 N1 Pd1 C21 128.8(9) . . . . ?
C26 N1 Pd1 C21 -50.1(9) . . . . ?
C22 N1 Pd1 O1 -49.1(8) . . . . ?
C26 N1 Pd1 O1 132.0(9) . . . . ?
C8 P1 Pd1 C21 -81.3(7) . . . . ?
C1 P1 Pd1 C21 159.1(5) . . . . ?
C14 P1 Pd1 C21 39.8(6) . . . . ?
C8 P1 Pd1 O1 96.8(6) . . . . ?
C1 P1 Pd1 O1 -22.8(4) . . . . ?
C14 P1 Pd1 O1 -142.1(5) . . . . ?
S1 O1 Pd1 N1 153.3(5) . . . . ?
S1 O1 Pd1 P1 -31.0(5) . . . . ?
Pd1 O1 S1 O3 -43.9(6) . . . . ?
Pd1 O1 S1 O2 -175.7(5) . . . . ?
Pd1 O1 S1 C2 69.9(8) . . . . ?
C3 C2 S1 O3 -122.6(12) . . . . ?
C1 C2 S1 O3 60.7(11) . . . . ?
C3 C2 S1 O2 1.0(12) . . . . ?
C1 C2 S1 O2 -175.7(10) . . . . ?
C3 C2 S1 O1 118.3(11) . . . . ?
C1 C2 S1 O1 -58.5(12) . . . . ?
C16 C15 S2 O4 -152.6(9) . . . . ?
C14 C15 S2 O4 28.4(11) . . . . ?
C16 C15 S2 O6 84.6(9) . . . . ?
C14 C15 S2 O6 -94.4(10) . . . . ?
C16 C15 S2 O5 -33.7(10) . . . . ?
C14 C15 S2 O5 147.4(9) . . . . ?
